data_7236898
loop_
_publ_author_name
'Borozdina, Yulia B.'
'Mostovich, Evgeny A.'
'Cong, Pham Thanh'
'Postulka, Lars'
'Wolf, Bernd'
'Lang, Michael'
'Baumgarten, Martin'

_publ_section_title
;
 Spin-dimer networks: engineering tools to adjust the magnetic
 interactions in biradicals
;
_journal_issue 35
_journal_name_full 'Journal of Materials Chemistry C'
_journal_page_first 9053
_journal_paper_doi 10.1039/C7TC03357E
_journal_volume 5
_journal_year 2017
_chemical_formula_moiety 'C13 H15 N3 O2'
_chemical_formula_sum 'C13 H15 N3 O2'
_chemical_formula_weight 245.28
_space_group_IT_number 14
_space_group_name_Hall '-P 2ybc'
_space_group_name_H-M_alt 'P 1 21/c 1'
_symmetry_cell_setting monoclinic
_symmetry_space_group_name_H-M 'P 1 21/c 1'
_atom_sites_solution_hydrogens geom
_atom_sites_solution_primary direct
_audit_creation_date 10-03-31
_audit_creation_method CRYSTALS_ver_12.84
_audit_update_record
;
2011-03-09 deposited with the CCDC.
2017-08-15 downloaded from the CCDC.
;
_cell_angle_alpha 90
_cell_angle_beta 102.582(3)
_cell_angle_gamma 90
_cell_formula_units_Z 4
_cell_length_a 10.0305(5)
_cell_length_b 10.5040(7)
_cell_length_c 12.3508(6)
_cell_measurement_reflns_used 0
_cell_measurement_temperature 120
_cell_measurement_theta_max 0
_cell_measurement_theta_min 0
_cell_volume 1270.03(12)
_computing_cell_refinement 'DENZO/SCALEPACK (Otwinowski & Minor, 1997)'
_computing_data_collection 'COLLECT (Nonius, 1997-2001).'
_computing_data_reduction 'DENZO/SCALEPACK (Otwinowski & Minor, 1997)'
_computing_molecular_graphics 'CAMERON (Watkin et al., 1996)'
_computing_publication_material 'CRYSTALS (Betteridge et al., 2003)'
_computing_structure_refinement 'CRYSTALS (Betteridge et al., 2003)'
_computing_structure_solution 'SHELXS 86 (Sheldrick, 1986)'
_diffrn_ambient_temperature 120
_diffrn_measured_fraction_theta_full 0.995
_diffrn_measured_fraction_theta_max 0.994
_diffrn_measurement_device_type 'Nonius KappaCCD'
_diffrn_measurement_method '\f & \w scans'
_diffrn_radiation_monochromator graphite
_diffrn_radiation_type 'Mo K\a'
_diffrn_radiation_wavelength 0.71073
_diffrn_reflns_av_R_equivalents 0.071
_diffrn_reflns_limit_h_max 14
_diffrn_reflns_limit_h_min -14
_diffrn_reflns_limit_k_max 14
_diffrn_reflns_limit_k_min -13
_diffrn_reflns_limit_l_max 17
_diffrn_reflns_limit_l_min -16
_diffrn_reflns_number 15352
_diffrn_reflns_theta_full 28.818
_diffrn_reflns_theta_max 30.019
_diffrn_reflns_theta_min 2.080
_diffrn_standards_number 0
_exptl_absorpt_coefficient_mu 0.089
_exptl_absorpt_correction_T_max 0.99
_exptl_absorpt_correction_T_min 0.72
_exptl_absorpt_correction_type multi-scan
_exptl_absorpt_process_details 'SORTAV (Blessing)'
_exptl_crystal_colour 'dark blue'
_exptl_crystal_density_diffrn 1.283
_exptl_crystal_description prism
_exptl_crystal_F_000 520
_exptl_crystal_size_max 0.41
_exptl_crystal_size_mid 0.27
_exptl_crystal_size_min 0.15
_refine_diff_density_max 0.40
_refine_diff_density_min -0.26
_refine_ls_extinction_method None
_refine_ls_goodness_of_fit_ref 1.0729
_refine_ls_hydrogen_treatment constr
_refine_ls_matrix_type full
_refine_ls_number_parameters 163
_refine_ls_number_reflns 2464
_refine_ls_number_restraints 0
_refine_ls_R_factor_all 0.0668
_refine_ls_R_factor_gt 0.0426
_refine_ls_shift/su_max 0.005867
_refine_ls_structure_factor_coef F
_refine_ls_weighting_details
;

Method, part 1, Chebychev polynomial, (Watkin, 1994, Prince, 1982)

[weight] = 1.0/[A~0~*T~0~(x)+A~1~*T~1~(x) ... +A~n-1~]*T~n-1~(x)]

where A~i~ are the Chebychev coefficients listed below and x= Fcalc/Fmax

Method = Robust Weighting (Prince, 1982)

W = [weight] * [1-(deltaF/6*sigmaF)^2^]^2^

A~i~ are:

2.57 0.891 2.04

;
_refine_ls_weighting_scheme calc
_refine_ls_wR_factor_all 0.0554
_refine_ls_wR_factor_gt 0.0525
_refine_ls_wR_factor_ref 0.0525
_reflns_limit_h_max 13
_reflns_limit_h_min -14
_reflns_limit_k_max 14
_reflns_limit_k_min 0
_reflns_limit_l_max 17
_reflns_limit_l_min 0
_reflns_number_gt 2464
_reflns_number_total 3696
_reflns_threshold_expression I>3.0\s(I)
_cod_data_source_file c7tc03357e2.cif
_cod_data_source_block dirad10310
_cod_depositor_comments
;
The following automatic conversions were performed:

data item '_symmetry_cell_setting' value 'Monoclinic' was changed to
'monoclinic' in accordance with the
/home/saulius/struct/COD-crude-data/automatic-downloads/DataCite-retrospective/RSC/depositions/lib/dictionaries/cif_core.dic
dictionary named 'cif_core.dic' version 2.4.2 last updated on
2011-04-26.

Automatic conversion script
Id: cif_fix_values 6909 2019-04-08 15:41:33Z antanas 
;
_cod_original_cell_volume 1270.04(12)
_cod_original_sg_symbol_H-M 'P 1 21/c 1 '
_cod_database_code 7236898

loop_
_symmetry_equiv_pos_as_xyz
x,y,z
-x,-y,-z
-x,y+1/2,-z+1/2
x,-y+1/2,z+1/2

loop_
_atom_site_label
_atom_site_type_symbol
_atom_site_fract_x
_atom_site_fract_y
_atom_site_fract_z
_atom_site_U_iso_or_equiv
_atom_site_occupancy
_atom_site_adp_type
_atom_site_refinement_flags_posn
O1 O 0.92615(9) 0.10692(10) 0.19121(9) 0.0329 1.0000 Uani .
O2 O 0.50158(10) -0.08600(9) 0.12231(9) 0.0326 1.0000 Uani .
N1 N 0.77025(12) -0.24244(11) 0.15538(10) 0.0317 1.0000 Uani .
N2 N 0.79818(10) 0.08875(10) 0.18377(9) 0.0252 1.0000 Uani .
N3 N 0.59708(10) -0.00466(10) 0.15361(9) 0.0253 1.0000 Uani .
C1 C 0.97035(13) -0.45371(13) 0.01106(12) 0.0330 1.0000 Uani .
C2 C 0.90544(13) -0.34130(13) 0.03949(11) 0.0291 1.0000 Uani .
C3 C 0.82842(14) -0.34471(13) 0.12142(12) 0.0325 1.0000 Uani .
C4 C 0.79039(12) -0.13105(12) 0.10858(11) 0.0258 1.0000 Uani .
C5 C 0.86450(12) -0.11701(12) 0.02652(11) 0.0276 1.0000 Uani .
C6 C 0.92140(13) -0.22457(13) -0.01009(12) 0.0295 1.0000 Uani .
C7 C 0.72883(12) -0.01826(12) 0.14883(10) 0.0253 1.0000 Uani .
C8 C 0.70375(12) 0.19472(12) 0.20053(10) 0.0249 1.0000 Uani .
C9 C 0.68298(15) 0.27412(13) 0.09448(11) 0.0318 1.0000 Uani .
C10 C 0.76906(13) 0.27372(13) 0.30110(11) 0.0300 1.0000 Uani .
C11 C 0.57488(12) 0.11723(12) 0.21167(10) 0.0249 1.0000 Uani .
C12 C 0.43967(13) 0.17634(14) 0.15561(13) 0.0345 1.0000 Uani .
C13 C 0.57207(15) 0.08004(14) 0.33075(11) 0.0329 1.0000 Uani .
H31 H 0.8164 -0.4245 0.1542 0.0428 1.0000 Uiso R
H51 H 0.8762 -0.0355 -0.0035 0.0369 1.0000 Uiso R
H61 H 0.9696 -0.2196 -0.0682 0.0392 1.0000 Uiso R
H91 H 0.6239 0.3436 0.0994 0.0437 1.0000 Uiso R
H92 H 0.7687 0.3055 0.0854 0.0437 1.0000 Uiso R
H93 H 0.6435 0.2225 0.0327 0.0437 1.0000 Uiso R
H101 H 0.7084 0.3401 0.3108 0.0402 1.0000 Uiso R
H102 H 0.8520 0.3095 0.2899 0.0402 1.0000 Uiso R
H103 H 0.7875 0.2213 0.3653 0.0402 1.0000 Uiso R
H121 H 0.4264 0.2529 0.1929 0.0455 1.0000 Uiso R
H122 H 0.4402 0.1947 0.0804 0.0455 1.0000 Uiso R
H123 H 0.3676 0.1186 0.1586 0.0455 1.0000 Uiso R
H131 H 0.5580 0.1537 0.3715 0.0445 1.0000 Uiso R
H132 H 0.6567 0.0417 0.3646 0.0445 1.0000 Uiso R
H133 H 0.5000 0.0212 0.3302 0.0445 1.0000 Uiso R

loop_
_atom_site_aniso_label
_atom_site_aniso_U_11
_atom_site_aniso_U_22
_atom_site_aniso_U_33
_atom_site_aniso_U_23
_atom_site_aniso_U_13
_atom_site_aniso_U_12
O1 0.0220(4) 0.0354(5) 0.0427(5) -0.0047(4) 0.0101(4) -0.0040(4)
O2 0.0259(4) 0.0304(5) 0.0424(5) -0.0100(4) 0.0099(4) -0.0081(3)
N1 0.0342(5) 0.0256(5) 0.0384(6) -0.0009(4) 0.0147(5) 0.0015(4)
N2 0.0221(5) 0.0245(5) 0.0300(5) -0.0012(4) 0.0077(4) -0.0008(4)
N3 0.0233(5) 0.0239(5) 0.0296(5) -0.0046(4) 0.0078(4) -0.0024(4)
C1 0.0276(6) 0.0304(6) 0.0421(8) -0.0065(5) 0.0097(5) -0.0002(5)
C2 0.0237(5) 0.0278(6) 0.0359(7) -0.0060(5) 0.0068(5) 0.0013(4)
C3 0.0341(6) 0.0247(6) 0.0416(7) 0.0003(5) 0.0143(6) 0.0012(5)
C4 0.0224(5) 0.0244(5) 0.0310(6) -0.0033(4) 0.0069(4) 0.0003(4)
C5 0.0255(5) 0.0256(6) 0.0328(6) -0.0003(5) 0.0088(5) 0.0005(5)
C6 0.0244(5) 0.0327(6) 0.0330(6) -0.0044(5) 0.0101(5) 0.0005(5)
C7 0.0242(5) 0.0246(6) 0.0277(6) -0.0013(4) 0.0069(4) 0.0006(4)
C8 0.0250(5) 0.0234(5) 0.0270(6) -0.0025(4) 0.0074(4) 0.0005(4)
C9 0.0379(7) 0.0274(6) 0.0312(6) 0.0020(5) 0.0099(5) 0.0010(5)
C10 0.0294(6) 0.0289(6) 0.0320(6) -0.0068(5) 0.0072(5) -0.0027(5)
C11 0.0232(5) 0.0250(6) 0.0272(5) -0.0052(4) 0.0069(4) -0.0006(4)
C12 0.0247(6) 0.0352(7) 0.0424(7) -0.0066(6) 0.0046(5) 0.0039(5)
C13 0.0349(7) 0.0364(7) 0.0298(6) -0.0042(5) 0.0124(5) -0.0070(5)

loop_
_atom_type_symbol
_atom_type_scat_dispersion_real
_atom_type_scat_dispersion_imag
_atom_type_scat_Cromer_Mann_a1
_atom_type_scat_Cromer_Mann_b1
_atom_type_scat_Cromer_Mann_a2
_atom_type_scat_Cromer_Mann_b2
_atom_type_scat_Cromer_Mann_a3
_atom_type_scat_Cromer_Mann_b3
_atom_type_scat_Cromer_Mann_a4
_atom_type_scat_Cromer_Mann_b4
_atom_type_scat_Cromer_Mann_c
_atom_type_scat_source
C 0.0033 0.0016 2.3100 20.8439 1.0200 10.2075 1.5886 0.5687 0.8650 51.6512 0.2156 'International Tables Vol C 4.2.6.8 and 6.1.1.4'
H 0.0000 0.0000 0.4930 10.5109 0.3229 26.1257 0.1402 3.1424 0.0408 57.7998 0.0030 'International Tables Vol C 4.2.6.8 and 6.1.1.4'
O 0.0106 0.0060 3.0485 13.2771 2.2868 5.7011 1.5463 0.3239 0.8670 32.9089 0.2508 'International Tables Vol C 4.2.6.8 and 6.1.1.4'
N 0.0061 0.0033 12.2126 0.0057 3.1322 9.8933 2.0125 28.9975 1.1663 0.5826 -11.5290 'International Tables Vol C 4.2.6.8 and 6.1.1.4'

loop_
_geom_angle_atom_site_label_1
_geom_angle_site_symmetry_1
_geom_angle_atom_site_label_2
_geom_angle_atom_site_label_3
_geom_angle
_geom_angle_publ_flag
C3 . N1 C4 116.78(11) yes
O1 . N2 C7 126.06(11) yes
O1 . N2 C8 122.06(10) yes
C7 . N2 C8 111.46(10) yes
O2 . N3 C7 126.51(11) yes
O2 . N3 C11 122.18(9) yes
C7 . N3 C11 111.10(10) yes
C1 2_745 C1 C2 177.53(19) yes
C1 . C2 C3 120.60(13) yes
C1 . C2 C6 121.09(12) yes
C3 . C2 C6 118.26(12) yes
C2 . C3 N1 123.69(13) yes
C2 . C3 H31 118.1 no
N1 . C3 H31 118.2 no
N1 . C4 C5 124.23(11) yes
N1 . C4 C7 116.33(11) yes
C5 . C4 C7 119.45(11) yes
C4 . C5 C6 118.39(12) yes
C4 . C5 H51 120.8 no
C6 . C5 H51 120.8 no
C2 . C6 C5 118.60(12) yes
C2 . C6 H61 120.4 no
C5 . C6 H61 121.0 no
C4 . C7 N3 126.14(11) yes
C4 . C7 N2 123.80(11) yes
N3 . C7 N2 110.04(10) yes
N2 . C8 C9 104.96(10) yes
N2 . C8 C10 110.14(10) yes
C9 . C8 C10 110.90(11) yes
N2 . C8 C11 100.65(9) yes
C9 . C8 C11 113.57(10) yes
C10 . C8 C11 115.56(10) yes
C8 . C9 H91 109.6 no
C8 . C9 H92 109.4 no
H91 . C9 H92 109.5 no
C8 . C9 H93 109.4 no
H91 . C9 H93 109.5 no
H92 . C9 H93 109.5 no
C8 . C10 H101 109.3 no
C8 . C10 H102 109.4 no
H101 . C10 H102 109.5 no
C8 . C10 H103 109.7 no
H101 . C10 H103 109.5 no
H102 . C10 H103 109.5 no
C8 . C11 N3 100.96(9) yes
C8 . C11 C12 115.00(11) yes
N3 . C11 C12 109.94(10) yes
C8 . C11 C13 114.08(10) yes
N3 . C11 C13 106.05(10) yes
C12 . C11 C13 110.02(11) yes
C11 . C12 H121 109.4 no
C11 . C12 H122 109.6 no
H121 . C12 H122 109.5 no
C11 . C12 H123 109.5 no
H121 . C12 H123 109.5 no
H122 . C12 H123 109.5 no
C11 . C13 H131 109.8 no
C11 . C13 H132 109.2 no
H131 . C13 H132 109.5 no
C11 . C13 H133 109.4 no
H131 . C13 H133 109.5 no
H132 . C13 H133 109.5 no

loop_
_geom_bond_atom_site_label_1
_geom_bond_atom_site_label_2
_geom_bond_site_symmetry_2
_geom_bond_distance
_geom_bond_publ_flag
O1 N2 . 1.2810(13) yes
O2 N3 . 1.2790(13) yes
N1 C3 . 1.3330(17) yes
N1 C4 . 1.3398(17) yes
N2 C7 . 1.3427(16) yes
N2 C8 . 1.5048(16) yes
N3 C7 . 1.3432(15) yes
N3 C11 . 1.5076(16) yes
C1 C1 2_745 1.202(3) yes
C1 C2 . 1.4287(18) yes
C2 C3 . 1.401(2) yes
C2 C6 . 1.3952(19) yes
C3 H31 . 0.950 no
C4 C5 . 1.3891(18) yes
C4 C7 . 1.4717(17) yes
C5 C6 . 1.3853(18) yes
C5 H51 . 0.950 no
C6 H61 . 0.950 no
C8 C9 . 1.5283(18) yes
C8 C10 . 1.5186(17) yes
C8 C11 . 1.5588(17) yes
C9 H91 . 0.950 no
C9 H92 . 0.950 no
C9 H93 . 0.950 no
C10 H101 . 0.950 no
C10 H102 . 0.950 no
C10 H103 . 0.950 no
C11 C12 . 1.5150(17) yes
C11 C13 . 1.5279(18) yes
C12 H121 . 0.950 no
C12 H122 . 0.950 no
C12 H123 . 0.950 no
C13 H131 . 0.950 no
C13 H132 . 0.950 no
C13 H133 . 0.950 no
